data_4115583
loop_
_publ_author_name
'Joseph M. Mahoney'
'Alicia M. Beatty'
'Bradley D. Smith'

_publ_section_title
;
 Selective Recognition of an Alkali Halide Contact Ion-Pair
;
_journal_name_full 'Journal of the American Chemical Society'
_journal_page_first 5847
_journal_page_last 5848
_journal_paper_doi 10.1021/ja0156082
_journal_volume 123
_journal_year 2001
_chemical_formula_sum 'C39.2 H52.4 Cl K N4 O6.6'
_chemical_formula_weight 759.80
_chemical_name_systematic
;
  ?
;
_space_group_IT_number 14
_symmetry_cell_setting monoclinic
_symmetry_space_group_name_Hall '-P 2ybc'
_symmetry_space_group_name_H-M 'P 1 21/c 1'
_atom_sites_solution_hydrogens geom
_atom_sites_solution_primary direct
_atom_sites_solution_secondary difmap
_audit_creation_method SHELXL-97
_cell_angle_alpha 90.00
_cell_angle_beta 103.7320(10)
_cell_angle_gamma 90.00
_cell_formula_units_Z 8
_cell_length_a 22.6601(14)
_cell_length_b 13.1202(9)
_cell_length_c 27.7671(18)
_cell_measurement_temperature 173(2)
_cell_volume 8019.3(9)
_computing_cell_refinement 'Bruker SMART'
_computing_data_collection 'Bruker SMART'
_computing_data_reduction 'Bruker SHELXTL'
_computing_molecular_graphics 'Bruker SHELXTL'
_computing_publication_material 'Bruker SHELXTL'
_computing_structure_refinement 'SHELXL-97 (Sheldrick, 1997)'
_computing_structure_solution 'SHELXS-97 (Sheldrick, 1990)'
_diffrn_ambient_temperature 173(2)
_diffrn_measured_fraction_theta_full 0.998
_diffrn_measured_fraction_theta_max 0.998
_diffrn_measurement_device_type 'CCD area detector'
_diffrn_measurement_method 'phi and omega scans'
_diffrn_radiation_monochromator graphite
_diffrn_radiation_source 'fine-focus sealed tube'
_diffrn_radiation_type MoK\a
_diffrn_radiation_wavelength 0.71073
_diffrn_reflns_av_R_equivalents 0.0378
_diffrn_reflns_av_sigmaI/netI 0.0738
_diffrn_reflns_limit_h_max 22
_diffrn_reflns_limit_h_min -26
_diffrn_reflns_limit_k_max 15
_diffrn_reflns_limit_k_min -11
_diffrn_reflns_limit_l_max 32
_diffrn_reflns_limit_l_min -28
_diffrn_reflns_number 39647
_diffrn_reflns_theta_full 24.73
_diffrn_reflns_theta_max 24.73
_diffrn_reflns_theta_min 1.51
_exptl_absorpt_coefficient_mu 0.250
_exptl_absorpt_correction_type none
_exptl_crystal_colour colorless
_exptl_crystal_density_diffrn 1.259
_exptl_crystal_description plate
_exptl_crystal_F_000 3235
_exptl_crystal_size_max 0.5
_exptl_crystal_size_mid 0.4
_exptl_crystal_size_min 0.06
_refine_diff_density_max 2.024
_refine_diff_density_min -0.456
_refine_diff_density_rms 0.122
_refine_ls_extinction_method none
_refine_ls_goodness_of_fit_ref 1.026
_refine_ls_hydrogen_treatment constr
_refine_ls_matrix_type full
_refine_ls_number_parameters 1007
_refine_ls_number_reflns 13680
_refine_ls_number_restraints 0
_refine_ls_restrained_S_all 1.026
_refine_ls_R_factor_all 0.1174
_refine_ls_R_factor_gt 0.0806
_refine_ls_shift/su_max 0.532
_refine_ls_shift/su_mean 0.012
_refine_ls_structure_factor_coef Fsqd
_refine_ls_weighting_details 'calc w=1/[\s^2^(Fo^2^)+(0.1626P)^2^+0.0000P] where P=(Fo^2^+2Fc^2^)/3'
_refine_ls_weighting_scheme calc
_refine_ls_wR_factor_gt 0.2401
_refine_ls_wR_factor_ref 0.2644
_reflns_number_gt 7953
_reflns_number_total 13680
_reflns_threshold_expression >2sigma(I)
_cod_data_source_file ja0156082_2.cif
_cod_data_source_block compound2KCl
_cod_original_formula_sum 'C39.20 H52.40 Cl K N4 O6.60'
_cod_database_code 4115583

loop_
_symmetry_equiv_pos_as_xyz
'x, y, z'
'-x, y+1/2, -z+1/2'
'-x, -y, -z'
'x, -y-1/2, z-1/2'

loop_
_atom_site_label
_atom_site_type_symbol
_atom_site_fract_x
_atom_site_fract_y
_atom_site_fract_z
_atom_site_U_iso_or_equiv
_atom_site_adp_type
_atom_site_occupancy
_atom_site_symmetry_multiplicity
_atom_site_calc_flag
_atom_site_refinement_flags
K1 K 0.50587(5) 0.22303(8) 0.19182(4) 0.0375(3) Uani 1 1 d .
Cl1 Cl 0.57404(5) 0.18567(11) 0.29642(4) 0.0457(4) Uani 1 1 d .
O1 O 0.39566(17) 0.3070(3) 0.16488(19) 0.0772(14) Uani 1 1 d .
N1 N 0.59415(17) 0.2743(3) 0.12659(14) 0.0362(10) Uani 1 1 d .
C1 C 0.3960(3) 0.4139(5) 0.1538(3) 0.075(2) Uani 1 1 d .
H1A H 0.4152 0.4508 0.1832 0.090 Uiso 1 1 d R
H1B H 0.3548 0.4371 0.1431 0.090 Uiso 1 1 d R
K2 K 0.02816(5) 0.29758(9) -0.29847(4) 0.0453(3) Uani 1 1 d .
Cl2 Cl 0.13708(6) 0.31896(10) -0.20841(5) 0.0480(4) Uani 1 1 d .
O2 O 0.48898(14) 0.3978(3) 0.13122(13) 0.0459(9) Uani 1 1 d .
N2 N 0.37735(16) 0.1446(3) 0.23679(13) 0.0327(9) Uani 1 1 d .
C2 C 0.4283(2) 0.4333(5) 0.1158(2) 0.0619(17) Uani 1 1 d .
H2A H 0.4283 0.5048 0.1087 0.074 Uiso 1 1 d R
H2B H 0.4083 0.3983 0.0861 0.074 Uiso 1 1 d R
O3 O 0.53556(15) 0.0795(3) 0.13514(12) 0.0418(8) Uani 1 1 d .
N3 N 0.70488(17) 0.2900(3) 0.32265(14) 0.0388(10) Uani 1 1 d .
H3 H 0.6655 0.2514 0.3184 0.047 Uiso 1 1 d R
C3 C 0.5208(2) 0.4173(4) 0.0946(2) 0.0475(13) Uani 1 1 d .
H3B H 0.5204 0.4892 0.0880 0.057 Uiso 1 1 d R
H3C H 0.5012 0.3828 0.0647 0.057 Uiso 1 1 d R
O4 O 0.46322(13) 0.0136(2) 0.19774(11) 0.0353(8) Uani 1 1 d .
N4 N 0.52904(17) 0.2095(3) 0.39984(13) 0.0347(10) Uani 1 1 d .
H4 H 0.5450 0.2125 0.3706 0.042 Uiso 1 1 d R
C4 C 0.5855(2) 0.3803(4) 0.11153(19) 0.0440(13) Uani 1 1 d .
H4A H 0.6060 0.3914 0.0854 0.053 Uiso 1 1 d R
H4B H 0.6054 0.4217 0.1391 0.053 Uiso 1 1 d R
O5 O 0.79477(16) 0.3252(3) 0.37721(14) 0.0583(11) Uani 1 1 d .
C5 C 0.5653(2) 0.2080(4) 0.08470(18) 0.0454(13) Uani 1 1 d .
H5A H 0.5850 0.2187 0.0581 0.055 Uiso 1 1 d R
H5B H 0.5238 0.2291 0.0733 0.055 Uiso 1 1 d R
O6 O 0.55360(16) 0.1701(3) 0.48223(12) 0.0546(10) Uani 1 1 d .
C6 C 0.5655(2) 0.0971(4) 0.09674(18) 0.0453(13) Uani 1 1 d .
H6A H 0.5455 0.0592 0.0679 0.054 Uiso 1 1 d R
H6B H 0.6067 0.0739 0.1068 0.054 Uiso 1 1 d R
C7 C 0.5311(2) -0.0248(4) 0.1462(2) 0.0473(13) Uani 1 1 d .
H7A H 0.5682 -0.0588 0.1449 0.057 Uiso 1 1 d R
H7B H 0.4986 -0.0553 0.1220 0.057 Uiso 1 1 d R
C8 C 0.5177(3) -0.0363(5) 0.1948(2) 0.0575(16) Uani 1 1 d .
H8A H 0.5147 -0.1073 0.2022 0.069 Uiso 1 1 d R
H8B H 0.5508 -0.0075 0.2191 0.069 Uiso 1 1 d R
C9 C 0.4477(3) -0.0035(4) 0.2430(2) 0.0553(15) Uani 1 1 d .
H9A H 0.4766 0.0322 0.2683 0.066 Uiso 1 1 d R
H9B H 0.4513 -0.0749 0.2507 0.066 Uiso 1 1 d R
C10 C 0.3873(2) 0.0340(4) 0.24476(19) 0.0430(13) Uani 1 1 d .
H10A H 0.3586 -0.0019 0.2194 0.052 Uiso 1 1 d R
H10B H 0.3791 0.0166 0.2761 0.052 Uiso 1 1 d R
C11 C 0.3452(2) 0.1630(4) 0.18519(17) 0.0409(12) Uani 1 1 d .
H11A H 0.3052 0.1346 0.1801 0.049 Uiso 1 1 d R
H11B H 0.3660 0.1275 0.1639 0.049 Uiso 1 1 d R
C12 C 0.3402(2) 0.2725(4) 0.1693(2) 0.0492(14) Uani 1 1 d .
H12A H 0.3110 0.2806 0.1382 0.059 Uiso 1 1 d R
H12B H 0.3272 0.3119 0.1940 0.059 Uiso 1 1 d R
C13 C 0.6596(2) 0.2536(4) 0.14248(19) 0.0461(13) Uani 1 1 d .
H13A H 0.6779 0.2706 0.1157 0.055 Uiso 1 1 d R
H13B H 0.6651 0.1818 0.1487 0.055 Uiso 1 1 d R
C14 C 0.6918(2) 0.3101(4) 0.18801(19) 0.0417(13) Uani 1 1 d .
C15 C 0.7287(2) 0.3938(5) 0.1863(2) 0.0494(14) Uani 1 1 d .
H15A H 0.7336 0.4175 0.1547 0.059 Uiso 1 1 d R
C16 C 0.7596(2) 0.4413(5) 0.2292(2) 0.0478(14) Uani 1 1 d .
H16A H 0.7847 0.4992 0.2270 0.057 Uiso 1 1 d R
C17 C 0.7542(2) 0.4078(4) 0.2754(2) 0.0438(13) Uani 1 1 d .
H17A H 0.7763 0.4401 0.3053 0.053 Uiso 1 1 d R
C18 C 0.7167(2) 0.3249(4) 0.27763(18) 0.0375(12) Uani 1 1 d .
C19 C 0.6864(2) 0.2773(4) 0.23429(18) 0.0385(12) Uani 1 1 d .
H19A H 0.6609 0.2199 0.2364 0.046 Uiso 1 1 d R
C20 C 0.7436(2) 0.2909(4) 0.36860(19) 0.0410(12) Uani 1 1 d .
N21 N -0.08573(19) 0.3789(4) -0.25402(19) 0.0616(14) Uani 1 1 d .
O21 O -0.01189(18) 0.4945(3) -0.30841(16) 0.0699(12) Uani 1 1 d .
C21 C 0.7176(2) 0.2384(4) 0.40684(17) 0.0368(12) Uani 1 1 d .
N22 N 0.1034(2) 0.2339(4) -0.38095(15) 0.0502(12) Uani 1 1 d .
O22 O -0.06681(17) 0.1691(3) -0.28623(16) 0.0637(11) Uani 1 1 d .
C22 C 0.7559(2) 0.1735(4) 0.44055(17) 0.0370(12) Uani 1 1 d .
H22A H 0.7981 0.1697 0.4401 0.044 Uiso 1 1 d R
N23 N 0.23610(14) 0.1267(3) -0.20511(12) 0.0272(8) Uani 1 1 d .
H23 H 0.2103 0.1784 -0.2012 0.033 Uiso 1 1 d R
O23 O -0.00814(15) 0.1416(3) -0.36662(14) 0.0598(11) Uani 1 1 d .
C23 C 0.7345(2) 0.1147(4) 0.47440(16) 0.0339(11) Uani 1 1 d .
N24 N 0.09469(16) 0.2692(3) -0.10146(15) 0.0387(10) Uani 1 1 d .
H24 H 0.1084 0.2819 -0.1274 0.046 Uiso 1 1 d R
O24 O 0.0852(2) 0.4365(4) -0.3503(2) 0.0839(14) Uani 1 1 d .
C24 C 0.6732(2) 0.1259(4) 0.47478(16) 0.0357(11) Uani 1 1 d .
H24A H 0.6575 0.0877 0.4985 0.043 Uiso 1 1 d R
O25 O 0.12037(17) 0.2289(4) -0.01973(14) 0.0717(14) Uani 1 1 d .
C25 C 0.6340(2) 0.1911(4) 0.44208(16) 0.0325(11) Uani 1 1 d .
O26 O 0.30803(16) 0.0177(3) -0.16294(12) 0.0591(12) Uani 1 1 d .
C26 C 0.6570(2) 0.2475(4) 0.40771(16) 0.0348(11) Uani 1 1 d .
H26A H 0.6311 0.2931 0.3851 0.042 Uiso 1 1 d R
C27 C 0.5692(2) 0.1905(4) 0.44382(17) 0.0366(12) Uani 1 1 d .
C28 C 0.4646(2) 0.1995(4) 0.38928(16) 0.0329(11) Uani 1 1 d .
C29 C 0.4312(2) 0.1910(4) 0.42474(18) 0.0410(12) Uani 1 1 d .
H29A H 0.4509 0.1927 0.4594 0.049 Uiso 1 1 d R
C30 C 0.3692(2) 0.1778(4) 0.40996(18) 0.0449(14) Uani 1 1 d .
H30A H 0.3457 0.1749 0.4345 0.054 Uiso 1 1 d R
C31 C 0.3394(2) 0.1721(4) 0.36014(18) 0.0396(12) Uani 1 1 d .
H31A H 0.2965 0.1592 0.3506 0.048 Uiso 1 1 d R
C32 C 0.3722(2) 0.1832(4) 0.32393(17) 0.0336(11) Uani 1 1 d .
C33 C 0.4352(2) 0.1958(4) 0.33889(16) 0.0303(11) Uani 1 1 d .
H33A H 0.4582 0.2015 0.3141 0.036 Uiso 1 1 d R
C34 C 0.3403(2) 0.1847(4) 0.27003(17) 0.0402(12) Uani 1 1 d .
H34A H 0.3035 0.1459 0.2655 0.048 Uiso 1 1 d R
H34B H 0.3295 0.2538 0.2605 0.048 Uiso 1 1 d R
C35 C 0.7729(2) 0.0337(4) 0.50757(16) 0.0392(12) Uani 1 1 d .
C36 C 0.7468(3) -0.0714(4) 0.4915(2) 0.0527(14) Uani 1 1 d .
H36A H 0.7481 -0.0834 0.4576 0.063 Uiso 1 1 d R
H36B H 0.7706 -0.1223 0.5123 0.063 Uiso 1 1 d R
H36C H 0.7055 -0.0748 0.4945 0.063 Uiso 1 1 d R
C37 C 0.7698(3) 0.0519(5) 0.56246(18) 0.0551(15) Uani 1 1 d .
H37A H 0.7860 0.1180 0.5731 0.066 Uiso 1 1 d R
H37B H 0.7284 0.0479 0.5652 0.066 Uiso 1 1 d R
H37C H 0.7934 0.0005 0.5830 0.066 Uiso 1 1 d R
C38 C 0.8396(2) 0.0365(5) 0.50551(18) 0.0476(14) Uani 1 1 d .
H38A H 0.8428 0.0260 0.4720 0.057 Uiso 1 1 d R
H38B H 0.8565 0.1016 0.5170 0.057 Uiso 1 1 d R
H38C H 0.8614 -0.0162 0.5263 0.057 Uiso 1 1 d R
C41 C 0.0223(3) 0.5666(5) -0.3302(3) 0.084(2) Uani 1 1 d .
H41A H 0.0219 0.6318 -0.3146 0.101 Uiso 1 1 d R
H41B H 0.0031 0.5739 -0.3648 0.101 Uiso 1 1 d R
C42 C 0.0849(3) 0.5304(5) -0.3245(3) 0.0720(19) Uani 1 1 d .
H42A H 0.1079 0.5803 -0.3376 0.086 Uiso 1 1 d R
H42B H 0.1036 0.5208 -0.2899 0.086 Uiso 1 1 d R
C43A C 0.1488(5) 0.3976(10) -0.3479(5) 0.056(3) Uani 0.50 1 d P
C43 C 0.0969(6) 0.4337(10) -0.3879(5) 0.065(4) Uani 0.50 1 d P
C44A C 0.1518(5) 0.3049(11) -0.3809(4) 0.050(3) Uani 0.50 1 d P
C44 C 0.0691(10) 0.3307(14) -0.4138(4) 0.110(7) Uani 0.50 1 d P
C45 C 0.0721(5) 0.1521(11) -0.4096(4) 0.059(4) Uani 0.50 1 d P
C45A C 0.0516(5) 0.2406(12) -0.4177(4) 0.053(3) Uani 0.50 1 d P
C46 C 0.0022(2) 0.1473(6) -0.4158(2) 0.072(2) Uani 1 1 d .
C47 C -0.0644(3) 0.0933(5) -0.3663(2) 0.0639(18) Uani 1 1 d .
H47A H -0.0667 0.0294 -0.3835 0.077 Uiso 1 1 d R
H47B H -0.0979 0.1350 -0.3830 0.077 Uiso 1 1 d R
C48 C -0.0675(3) 0.0769(5) -0.3145(3) 0.076(2) Uani 1 1 d .
H48A H -0.1039 0.0400 -0.3140 0.091 Uiso 1 1 d R
H48B H -0.0335 0.0361 -0.2980 0.091 Uiso 1 1 d R
C49 C -0.1234(3) 0.2184(6) -0.2985(3) 0.087(2) Uani 1 1 d .
H49A H -0.1553 0.1687 -0.3022 0.105 Uiso 1 1 d R
H49B H -0.1282 0.2548 -0.3291 0.105 Uiso 1 1 d R
C50 C -0.1256(3) 0.2901(6) -0.2573(3) 0.085(2) Uani 1 1 d .
H50A H -0.1666 0.3138 -0.2613 0.102 Uiso 1 1 d R
H50B H -0.1146 0.2539 -0.2264 0.102 Uiso 1 1 d R
C51 C -0.1081(3) 0.4457(7) -0.2976(3) 0.093(3) Uani 1 1 d .
H51A H -0.1469 0.4731 -0.2960 0.111 Uiso 1 1 d R
H51B H -0.1142 0.4047 -0.3270 0.111 Uiso 1 1 d R
C52 C -0.0662(3) 0.5326(6) -0.3034(3) 0.090(2) Uani 1 1 d .
H52A H -0.0842 0.5735 -0.3318 0.108 Uiso 1 1 d R
H52B H -0.0594 0.5749 -0.2744 0.108 Uiso 1 1 d R
C53 C 0.1666(5) 0.2377(11) -0.3769(4) 0.045(3) Uani 0.50 1 d P
C53A C 0.1346(4) 0.1263(9) -0.3848(3) 0.045(3) Uani 0.50 1 d P
C54 C 0.1942(6) 0.1590(11) -0.3391(5) 0.037(3) Uani 0.50 1 d P
C54A C 0.1867(6) 0.1000(14) -0.3415(4) 0.031(3) Uani 0.50 1 d P
C55 C 0.2163(9) 0.0660(13) -0.3542(7) 0.029(4) Uani 0.50 1 d P
C55A C 0.2269(9) 0.0200(13) -0.3495(9) 0.029(4) Uani 0.50 1 d P
C56 C 0.2499(10) -0.0072(16) -0.3191(8) 0.025(4) Uani 0.50 1 d P
C56A C 0.2707(11) -0.028(2) -0.3110(12) 0.055(9) Uani 0.50 1 d P
C57 C 0.2612(19) 0.017(3) -0.2680(14) 0.031(5) Uani 0.50 1 d P
C57A C 0.274(2) 0.003(4) -0.2612(18) 0.071(13) Uani 0.50 1 d P
C58 C 0.23391(19) 0.0956(4) -0.25420(16) 0.0345(12) Uani 1 1 d .
C59 C 0.2000(8) 0.1796(10) -0.2900(6) 0.030(4) Uani 0.50 1 d P
C59A C 0.1941(6) 0.1333(10) -0.2932(5) 0.022(3) Uani 0.50 1 d P
C60 C 0.2697(2) 0.0822(4) -0.16309(16) 0.0320(11) Uani 1 1 d .
C61 C 0.25614(18) 0.1163(3) -0.11496(15) 0.0271(10) Uani 1 1 d .
C62 C 0.2988(2) 0.0911(4) -0.07143(15) 0.0319(11) Uani 1 1 d .
H62A H 0.3362 0.0590 -0.0734 0.038 Uiso 1 1 d R
C63 C 0.2886(2) 0.1130(4) -0.02534(16) 0.0377(12) Uani 1 1 d .
C64 C 0.2337(2) 0.1597(4) -0.02364(17) 0.0366(12) Uani 1 1 d .
H64A H 0.2258 0.1746 0.0081 0.044 Uiso 1 1 d R
C65 C 0.1907(2) 0.1850(4) -0.06639(17) 0.0339(11) Uani 1 1 d .
C66 C 0.20212(18) 0.1624(3) -0.11225(15) 0.0276(10) Uani 1 1 d .
H66A H 0.1725 0.1787 -0.1422 0.033 Uiso 1 1 d R
C67 C 0.1329(2) 0.2295(4) -0.06031(18) 0.0412(12) Uani 1 1 d .
C68 C 0.0333(2) 0.3009(4) -0.1075(2) 0.0441(13) Uani 1 1 d .
C69 C 0.0007(3) 0.2822(6) -0.0713(3) 0.078(2) Uani 1 1 d .
H69A H 0.0203 0.2496 -0.0407 0.093 Uiso 1 1 d R
C70 C -0.0602(3) 0.3107(7) -0.0816(3) 0.105(3) Uani 1 1 d .
H70A H -0.0831 0.2982 -0.0572 0.126 Uiso 1 1 d R
C71 C -0.0871(3) 0.3576(6) -0.1240(3) 0.083(2) Uani 1 1 d .
H71A H -0.1289 0.3779 -0.1293 0.099 Uiso 1 1 d R
C72 C -0.0560(2) 0.3774(5) -0.1602(2) 0.0595(16) Uani 1 1 d .
C73 C 0.0048(2) 0.3463(4) -0.1511(2) 0.0489(14) Uani 1 1 d .
H73A H 0.0269 0.3573 -0.1762 0.059 Uiso 1 1 d R
C74 C -0.0860(3) 0.4335(6) -0.2075(3) 0.078(2) Uani 1 1 d .
H74A H -0.1268 0.4513 -0.2067 0.093 Uiso 1 1 d R
H74B H -0.0639 0.4957 -0.2081 0.093 Uiso 1 1 d R
C75 C 0.3348(2) 0.0844(5) 0.02292(17) 0.0490(14) Uani 1 1 d .
C76 C 0.3038(3) 0.0342(5) 0.0601(2) 0.0700(19) Uani 1 1 d .
H76A H 0.2732 0.0790 0.0666 0.084 Uiso 1 1 d R
H76B H 0.2853 -0.0282 0.0459 0.084 Uiso 1 1 d R
H76C H 0.3330 0.0195 0.0905 0.084 Uiso 1 1 d R
C77 C 0.3654(3) 0.1850(6) 0.0457(2) 0.070(2) Uani 1 1 d .
H77A H 0.3352 0.2310 0.0521 0.084 Uiso 1 1 d R
H77B H 0.3944 0.1703 0.0762 0.084 Uiso 1 1 d R
H77C H 0.3858 0.2157 0.0227 0.084 Uiso 1 1 d R
C78 C 0.3841(4) 0.0140(7) 0.0135(2) 0.119(4) Uani 1 1 d .
H78A H 0.3653 -0.0484 -0.0003 0.143 Uiso 1 1 d R
H78B H 0.4044 0.0451 -0.0093 0.143 Uiso 1 1 d R
H78C H 0.4131 -0.0004 0.0441 0.143 Uiso 1 1 d R
O1S O -0.2156(4) 0.3525(6) -0.4308(3) 0.080 Uiso 0.60 1 d P
O2S O -0.1636(3) 0.4117(6) -0.4784(3) 0.080 Uiso 0.60 1 d P
C1S C -0.1707(6) 0.3537(10) -0.4412(4) 0.080 Uiso 0.60 1 d P
C2S C -0.1177(5) 0.3133(10) -0.4165(4) 0.080 Uiso 0.60 1 d P
C3S C -0.1406(5) 0.3917(10) -0.5176(4) 0.080 Uiso 0.60 1 d P
C4S C -0.0851(5) 0.4651(10) -0.4804(4) 0.080 Uiso 0.60 1 d P

loop_
_atom_site_aniso_label
_atom_site_aniso_U_11
_atom_site_aniso_U_22
_atom_site_aniso_U_33
_atom_site_aniso_U_23
_atom_site_aniso_U_13
_atom_site_aniso_U_12
K1 0.0415(6) 0.0332(6) 0.0383(6) -0.0003(5) 0.0103(5) 0.0092(5)
Cl1 0.0352(7) 0.0689(10) 0.0355(7) -0.0043(6) 0.0134(5) -0.0099(6)
O1 0.046(2) 0.056(3) 0.141(4) 0.038(3) 0.045(3) 0.014(2)
N1 0.037(2) 0.039(3) 0.036(2) 0.0088(19) 0.0145(18) 0.0081(19)
C1 0.058(4) 0.048(4) 0.134(6) 0.027(4) 0.050(4) 0.019(3)
K2 0.0404(6) 0.0396(7) 0.0521(7) 0.0027(5) 0.0034(5) -0.0016(5)
Cl2 0.0441(7) 0.0425(8) 0.0565(8) 0.0113(6) 0.0103(6) 0.0124(6)
O2 0.042(2) 0.040(2) 0.062(2) 0.0140(17) 0.0246(17) 0.0125(16)
N2 0.031(2) 0.034(2) 0.035(2) 0.0007(17) 0.0119(17) 0.0039(18)
C2 0.046(3) 0.045(4) 0.095(5) 0.022(3) 0.016(3) 0.013(3)
O3 0.055(2) 0.035(2) 0.044(2) 0.0014(15) 0.0274(17) 0.0074(17)
N3 0.033(2) 0.042(3) 0.043(2) 0.0101(19) 0.0111(19) 0.0000(19)
C3 0.054(3) 0.038(3) 0.051(3) 0.014(3) 0.014(3) 0.005(3)
O4 0.0367(18) 0.0316(19) 0.0413(19) 0.0035(15) 0.0166(15) 0.0087(15)
N4 0.037(2) 0.043(3) 0.028(2) 0.0033(17) 0.0146(17) 0.0056(19)
C4 0.048(3) 0.044(3) 0.046(3) 0.009(2) 0.023(2) 0.002(3)
O5 0.037(2) 0.079(3) 0.056(2) 0.021(2) 0.0049(17) -0.014(2)
C5 0.060(3) 0.047(4) 0.035(3) 0.011(2) 0.021(3) 0.016(3)
O6 0.051(2) 0.088(3) 0.0268(19) -0.0006(18) 0.0133(17) 0.001(2)
C6 0.057(3) 0.043(3) 0.040(3) -0.002(2) 0.020(3) 0.011(3)
C7 0.049(3) 0.033(3) 0.066(4) -0.001(3) 0.026(3) 0.011(3)
C8 0.069(4) 0.038(4) 0.072(4) 0.009(3) 0.030(3) 0.020(3)
C9 0.076(4) 0.037(3) 0.063(4) 0.006(3) 0.038(3) 0.010(3)
C10 0.045(3) 0.039(3) 0.051(3) 0.005(2) 0.022(2) -0.005(2)
C11 0.037(3) 0.051(4) 0.035(3) 0.001(2) 0.011(2) 0.006(2)
C12 0.045(3) 0.059(4) 0.049(3) 0.012(3) 0.021(3) 0.014(3)
C13 0.048(3) 0.054(4) 0.043(3) 0.010(3) 0.024(3) 0.016(3)
C14 0.031(3) 0.049(3) 0.050(3) 0.014(3) 0.020(2) 0.011(2)
C15 0.033(3) 0.068(4) 0.053(3) 0.019(3) 0.021(3) 0.008(3)
C16 0.031(3) 0.055(4) 0.062(4) 0.021(3) 0.019(3) 0.003(2)
C17 0.025(2) 0.049(4) 0.059(3) 0.016(3) 0.012(2) 0.005(2)
C18 0.028(2) 0.041(3) 0.047(3) 0.015(2) 0.015(2) 0.011(2)
C19 0.026(2) 0.042(3) 0.050(3) 0.011(2) 0.015(2) 0.009(2)
C20 0.036(3) 0.041(3) 0.047(3) 0.006(2) 0.011(2) -0.001(2)
N21 0.029(2) 0.065(4) 0.086(4) 0.000(3) 0.003(2) 0.012(2)
O21 0.054(2) 0.046(3) 0.100(3) 0.014(2) -0.001(2) 0.016(2)
C21 0.041(3) 0.034(3) 0.035(3) -0.004(2) 0.009(2) -0.005(2)
N22 0.052(3) 0.060(3) 0.038(3) -0.006(2) 0.010(2) -0.006(2)
O22 0.043(2) 0.054(3) 0.089(3) -0.008(2) 0.006(2) -0.011(2)
C22 0.034(3) 0.040(3) 0.035(3) -0.005(2) 0.003(2) -0.004(2)
N23 0.0241(19) 0.033(2) 0.0230(19) -0.0012(16) 0.0020(15) 0.0029(16)
O23 0.0312(19) 0.081(3) 0.061(3) -0.025(2) -0.0004(17) -0.0051(19)
C23 0.037(3) 0.039(3) 0.025(2) -0.009(2) 0.005(2) -0.004(2)
N24 0.031(2) 0.044(3) 0.044(2) 0.001(2) 0.0154(19) 0.0092(19)
O24 0.096(4) 0.048(3) 0.111(4) -0.008(3) 0.030(3) -0.020(3)
C24 0.045(3) 0.040(3) 0.023(2) -0.004(2) 0.010(2) -0.007(2)
O25 0.056(2) 0.120(4) 0.046(2) 0.004(2) 0.025(2) 0.035(2)
C25 0.037(3) 0.035(3) 0.027(2) -0.011(2) 0.009(2) -0.004(2)
O26 0.060(2) 0.081(3) 0.033(2) -0.0023(18) 0.0051(17) 0.048(2)
C26 0.038(3) 0.033(3) 0.031(3) -0.004(2) 0.005(2) -0.002(2)
C27 0.041(3) 0.040(3) 0.028(3) -0.006(2) 0.007(2) 0.004(2)
C28 0.039(3) 0.030(3) 0.034(3) 0.004(2) 0.018(2) 0.010(2)
C29 0.040(3) 0.053(3) 0.035(3) 0.003(2) 0.019(2) 0.013(2)
C30 0.050(3) 0.059(4) 0.034(3) 0.007(2) 0.025(2) 0.017(3)
C31 0.034(3) 0.041(3) 0.051(3) 0.008(2) 0.025(2) 0.011(2)
C32 0.038(3) 0.029(3) 0.037(3) 0.006(2) 0.014(2) 0.011(2)
C33 0.032(2) 0.031(3) 0.032(3) 0.005(2) 0.018(2) 0.005(2)
C34 0.030(3) 0.056(4) 0.038(3) 0.002(2) 0.016(2) 0.009(2)
C35 0.042(3) 0.051(3) 0.022(2) 0.000(2) 0.003(2) 0.004(2)
C36 0.058(3) 0.044(4) 0.052(3) 0.012(3) 0.006(3) 0.005(3)
C37 0.058(3) 0.072(4) 0.034(3) 0.000(3) 0.008(3) 0.011(3)
C38 0.040(3) 0.065(4) 0.036(3) 0.006(3) 0.006(2) 0.003(3)
C41 0.104(6) 0.036(4) 0.100(5) 0.018(4) -0.001(4) -0.015(4)
C42 0.069(4) 0.049(4) 0.094(5) -0.001(4) 0.011(4) -0.013(3)
C43A 0.031(6) 0.058(8) 0.083(9) -0.006(7) 0.022(6) -0.010(5)
C43 0.096(10) 0.051(8) 0.067(8) 0.024(7) 0.053(8) 0.025(7)
C44A 0.031(6) 0.062(9) 0.056(8) 0.011(7) 0.009(5) 0.006(6)
C44 0.207(19) 0.094(13) 0.017(6) 0.007(7) 0.001(8) 0.098(14)
C45 0.034(6) 0.078(10) 0.058(7) -0.042(7) -0.004(5) 0.009(6)
C45A 0.039(6) 0.066(10) 0.050(7) 0.007(6) 0.002(5) 0.003(7)
C46 0.034(3) 0.126(7) 0.048(4) -0.034(4) -0.006(3) -0.002(3)
C47 0.052(4) 0.051(4) 0.077(5) -0.014(3) -0.009(3) -0.020(3)
C48 0.068(4) 0.057(5) 0.099(6) -0.016(4) 0.012(4) -0.030(3)
C49 0.050(4) 0.092(6) 0.107(6) 0.003(5) -0.007(4) -0.022(4)
C50 0.040(4) 0.109(7) 0.111(6) -0.019(5) 0.025(4) -0.004(4)
C51 0.036(3) 0.130(8) 0.106(6) 0.026(5) 0.004(4) 0.039(4)
C52 0.086(5) 0.071(6) 0.111(6) 0.022(4) 0.017(4) 0.038(5)
C53 0.054(7) 0.056(8) 0.027(6) 0.017(6) 0.015(5) 0.020(6)
C53A 0.041(6) 0.060(8) 0.031(5) -0.003(5) 0.005(4) 0.006(5)
C54 0.034(7) 0.035(8) 0.044(7) -0.005(6) 0.016(5) -0.018(6)
C54A 0.018(6) 0.052(10) 0.022(6) -0.001(6) 0.001(4) -0.002(7)
C55 0.030(8) 0.024(9) 0.029(7) 0.001(9) -0.001(6) -0.005(9)
C55A 0.028(9) 0.018(9) 0.049(11) -0.006(11) 0.024(8) -0.008(8)
C56 0.040(13) 0.021(10) 0.012(9) -0.003(8) 0.003(8) -0.004(9)
C56A 0.048(15) 0.057(16) 0.053(13) 0.025(10) -0.003(10) -0.006(11)
C57 0.067(11) 0.016(9) 0.012(7) 0.011(6) 0.014(7) 0.004(8)
C57A 0.12(3) 0.04(2) 0.06(2) -0.022(15) 0.04(2) -0.010(17)
C58 0.026(2) 0.049(3) 0.028(3) 0.002(2) 0.005(2) -0.015(2)
C59 0.035(6) 0.023(8) 0.031(7) 0.006(7) 0.005(4) -0.011(7)
C59A 0.018(6) 0.026(8) 0.025(6) 0.005(7) 0.013(4) 0.001(6)
C60 0.029(2) 0.038(3) 0.028(2) -0.002(2) 0.0058(19) 0.001(2)
C61 0.027(2) 0.025(3) 0.029(2) -0.0035(19) 0.0051(18) 0.0013(19)
C62 0.031(2) 0.035(3) 0.028(2) -0.001(2) 0.0032(19) 0.006(2)
C63 0.042(3) 0.040(3) 0.028(3) -0.004(2) 0.001(2) 0.007(2)
C64 0.040(3) 0.043(3) 0.027(2) -0.005(2) 0.007(2) 0.008(2)
C65 0.036(3) 0.033(3) 0.035(3) -0.003(2) 0.011(2) 0.003(2)
C66 0.025(2) 0.030(3) 0.026(2) -0.0017(19) 0.0017(18) 0.0011(19)
C67 0.039(3) 0.049(3) 0.037(3) -0.002(2) 0.011(2) 0.006(2)
C68 0.036(3) 0.038(3) 0.061(4) 0.001(3) 0.017(3) 0.012(2)
C69 0.051(4) 0.110(6) 0.081(5) 0.026(4) 0.033(3) 0.037(4)
C70 0.060(4) 0.144(8) 0.129(7) 0.068(6) 0.059(5) 0.053(5)
C71 0.043(4) 0.093(6) 0.121(6) 0.026(5) 0.040(4) 0.030(4)
C72 0.036(3) 0.060(4) 0.078(4) -0.005(3) 0.005(3) 0.018(3)
C73 0.038(3) 0.046(4) 0.064(4) -0.010(3) 0.016(3) 0.012(3)
C74 0.051(4) 0.078(5) 0.099(5) -0.005(4) 0.006(3) 0.035(4)
C75 0.053(3) 0.068(4) 0.023(3) -0.002(3) 0.003(2) 0.021(3)
C76 0.093(5) 0.062(4) 0.040(3) 0.006(3) -0.014(3) -0.006(4)
C77 0.057(4) 0.111(6) 0.036(3) -0.001(3) -0.004(3) -0.019(4)
C78 0.125(6) 0.178(9) 0.035(4) -0.007(4) -0.019(4) 0.115(7)

loop_
_atom_type_symbol
_atom_type_description
_atom_type_scat_dispersion_real
_atom_type_scat_dispersion_imag
_atom_type_scat_source
C C 0.0033 0.0016 'International Tables Vol C Tables 4.2.6.8 and 6.1.1.4'
H H 0.0000 0.0000 'International Tables Vol C Tables 4.2.6.8 and 6.1.1.4'
N N 0.0061 0.0033 'International Tables Vol C Tables 4.2.6.8 and 6.1.1.4'
O O 0.0106 0.0060 'International Tables Vol C Tables 4.2.6.8 and 6.1.1.4'
Cl Cl 0.1484 0.1585 'International Tables Vol C Tables 4.2.6.8 and 6.1.1.4'
K K 0.2009 0.2494 'International Tables Vol C Tables 4.2.6.8 and 6.1.1.4'

loop_
_geom_angle_atom_site_label_1
_geom_angle_atom_site_label_2
_geom_angle_atom_site_label_3
_geom_angle
O3 K1 O1 118.75(14)
O3 K1 O2 104.03(11)
O1 K1 O2 60.72(11)
O3 K1 O4 59.92(9)
O1 K1 O4 95.96(11)
O2 K1 O4 142.87(10)
O3 K1 Cl1 108.43(8)
O1 K1 Cl1 124.99(12)
O2 K1 Cl1 132.82(9)
O4 K1 Cl1 83.86(7)
O3 K1 N1 60.78(11)
O1 K1 N1 116.15(12)
O2 K1 N1 59.01(10)
O4 K1 N1 120.50(10)
Cl1 K1 N1 110.48(8)
O3 K1 C8 43.43(11)
O1 K1 C8 118.78(14)
O2 K1 C8 145.60(13)
O4 K1 C8 24.33(11)
Cl1 K1 C8 78.09(11)
N1 K1 C8 100.01(12)
O3 K1 C1 126.29(15)
O1 K1 C1 21.88(14)
O2 K1 C1 41.73(12)
O4 K1 C1 117.76(13)
Cl1 K1 C1 125.10(14)
N1 K1 C1 100.42(13)
C8 K1 C1 139.84(16)
C12 O1 C1 113.3(4)
C12 O1 K1 131.0(3)
C1 O1 K1 114.3(3)
C4 N1 C13 108.7(4)
C4 N1 C5 109.5(4)
C13 N1 C5 110.8(4)
C4 N1 K1 108.5(3)
C13 N1 K1 122.3(3)
C5 N1 K1 96.1(3)
O1 C1 C2 111.0(5)
O1 C1 K1 43.9(2)
C2 C1 K1 84.2(3)
O21 K2 O23 126.22(13)
O21 K2 O22 109.46(13)
O23 K2 O22 61.97(12)
O21 K2 O24 61.20(14)
O23 K2 O24 103.10(14)
O22 K2 O24 154.77(14)
O21 K2 Cl2 100.30(10)
O23 K2 Cl2 132.15(9)
O22 K2 Cl2 116.38(10)
O24 K2 Cl2 88.80(11)
O21 K2 N22 112.75(13)
O23 K2 N22 56.90(11)
O22 K2 N22 118.15(13)
O24 K2 N22 55.23(14)
Cl2 K2 N22 98.13(8)
O21 K2 N21 57.31(14)
O23 K2 N21 111.26(12)
O22 K2 N21 57.25(13)
O24 K2 N21 118.50(15)
Cl2 K2 N21 102.38(9)
N22 K2 N21 158.51(12)
O21 K2 C42 43.42(14)
O23 K2 C42 125.01(15)
O22 K2 C42 152.45(15)
O24 K2 C42 23.57(15)
Cl2 K2 C42 79.82(12)
N22 K2 C42 78.35(15)
N21 K2 C42 98.94(15)
C3 O2 C2 110.6(4)
C3 O2 K1 124.1(3)
C2 O2 K1 115.6(3)
C11 N2 C10 109.4(4)
C11 N2 C34 109.1(3)
C10 N2 C34 110.1(4)
O2 C2 C1 110.3(5)
C6 O3 C7 113.3(4)
C6 O3 K1 124.7(3)
C7 O3 K1 121.3(3)
C20 N3 C18 127.4(4)
O2 C3 C4 110.2(4)
C9 O4 C8 112.7(4)
C9 O4 K1 110.9(3)
C8 O4 K1 97.3(3)
C27 N4 C28 127.0(4)
N1 C4 C3 116.9(4)
N1 C5 C6 114.9(4)
O3 C6 C5 110.6(4)
O3 C7 C8 110.1(4)
O4 C8 C7 112.4(4)
O4 C8 K1 58.4(2)
C7 C8 K1 84.6(3)
O4 C9 C10 114.3(5)
C9 C10 N2 115.8(4)
N2 C11 C12 115.6(4)
O1 C12 C11 109.7(4)
N1 C13 C14 114.6(4)
C19 C14 C15 117.6(5)
C19 C14 C13 119.7(5)
C15 C14 C13 122.6(5)
C16 C15 C14 120.9(5)
C15 C16 C17 121.2(5)
C16 C17 C18 118.5(5)
C19 C18 C17 119.7(5)
C19 C18 N3 117.6(4)
C17 C18 N3 122.6(5)
C18 C19 C14 122.1(5)
O5 C20 N3 124.0(5)
O5 C20 C21 123.3(4)
N3 C20 C21 112.6(4)
C50 N21 C74 108.0(6)
C50 N21 C51 109.5(6)
C74 N21 C51 110.8(6)
C50 N21 K2 104.3(4)
C74 N21 K2 130.6(3)
C51 N21 K2 91.8(3)
C52 O21 C41 112.9(5)
C52 O21 K2 128.5(4)
C41 O21 K2 117.7(4)
C26 C21 C22 120.0(5)
C26 C21 C20 122.1(4)
C22 C21 C20 117.8(4)
C45A N22 C53 137.2(7)
C45A N22 C45 53.4(8)
C53 N22 C45 115.6(8)
C45A N22 C44A 118.6(8)
C53 N22 C44A 38.6(6)
C45 N22 C44A 140.2(8)
C45A N22 C53A 108.9(8)
C53 N22 C53A 65.0(7)
C45 N22 C53A 57.5(6)
C44A N22 C53A 102.9(7)
C45A N22 C44 47.6(9)
C53 N22 C44 110.7(10)
C45 N22 C44 99.6(9)
C44A N22 C44 76.2(10)
C53A N22 C44 143.5(6)
C45A N22 K2 90.6(6)
C53 N22 K2 128.5(5)
C45 N22 K2 108.1(5)
C44A N22 K2 110.9(6)
C53A N22 K2 126.0(4)
C44 N22 K2 86.3(6)
C49 O22 C48 111.4(5)
C49 O22 K2 112.1(4)
C48 O22 K2 110.3(3)
C23 C22 C21 121.8(4)
C60 N23 C58 125.9(4)
C47 O23 C46 112.0(4)
C47 O23 K2 116.4(3)
C46 O23 K2 121.3(4)
C22 C23 C24 117.0(4)
C22 C23 C35 123.4(4)
C24 C23 C35 119.4(4)
C67 N24 C68 128.3(4)
C43 O24 C42 121.3(8)
C43 O24 C43A 66.6(8)
C42 O24 C43A 112.9(6)
C43 O24 K2 133.0(8)
C42 O24 K2 104.2(4)
C43A O24 K2 107.8(5)
C23 C24 C25 122.5(4)
C24 C25 C26 118.9(4)
C24 C25 C27 117.1(4)
C26 C25 C27 123.8(4)
C21 C26 C25 119.8(4)
O6 C27 N4 123.4(4)
O6 C27 C25 121.3(4)
N4 C27 C25 115.2(4)
C29 C28 C33 119.8(4)
C29 C28 N4 124.7(4)
C33 C28 N4 115.5(4)
C30 C29 C28 119.4(5)
C29 C30 C31 121.6(4)
C30 C31 C32 119.7(4)
C31 C32 C33 118.7(4)
C31 C32 C34 120.5(4)
C33 C32 C34 120.8(4)
C32 C33 C28 120.8(4)
N2 C34 C32 114.0(4)
C36 C35 C38 109.3(4)
C36 C35 C23 108.9(4)
C38 C35 C23 112.8(4)
C36 C35 C37 108.7(4)
C38 C35 C37 107.9(4)
C23 C35 C37 109.2(4)
O21 C41 C42 110.1(5)
O24 C42 C41 110.2(5)
O24 C42 K2 52.3(3)
C41 C42 K2 84.9(4)
C43 C43A O24 44.5(6)
C43 C43A C44A 86.8(9)
O24 C43A C44A 114.6(8)
O24 C43 C43A 68.9(9)
O24 C43 C44 106.9(11)
C43A C43 C44 103.0(10)
C53 C44A N22 69.2(12)
C53 C44A C43A 137.5(14)
N22 C44A C43A 111.9(9)
C53 C44A C44 120.4(15)
N22 C44A C44 56.8(8)
C43A C44A C44 88.3(9)
C45A C44 C43 158.7(12)
C45A C44 N22 54.1(7)
C43 C44 N22 108.7(10)
C45A C44 C44A 97.4(10)
C43 C44 C44A 72.2(10)
N22 C44 C44A 47.0(6)
C45A C45 N22 60.9(8)
C45A C45 C53A 125.3(12)
N22 C45 C53A 67.2(7)
C45A C45 C46 72.1(8)
N22 C45 C46 116.9(8)
C53A C45 C46 153.3(12)
C44 C45A C45 140.3(14)
C44 C45A N22 78.2(10)
C45 C45A N22 65.7(8)
C44 C45A C46 153.8(14)
C45 C45A C46 62.4(9)
N22 C45A C46 113.1(9)
O23 C46 C45 106.7(6)
O23 C46 C45A 109.3(6)
C45 C46 C45A 45.5(7)
O23 C47 C48 108.7(4)
O22 C48 C47 114.3(6)
O22 C49 C50 107.5(5)
N21 C50 C49 114.7(6)
N21 C51 C52 115.5(6)
O21 C52 C51 109.7(6)
C44A C53 N22 72.2(11)
C44A C53 C54 143.8(15)
N22 C53 C54 106.2(9)
C44A C53 C53A 133.8(14)
N22 C53 C53A 63.0(7)
C54 C53 C53A 64.8(8)
C45 C53A C54A 156.0(10)
C45 C53A N22 55.2(6)
C54A C53A N22 115.1(10)
C45 C53A C53 102.0(10)
C54A C53A C53 81.9(9)
N22 C53A C53 52.0(6)
C45 C53A C54 144.6(10)
C54A C53A C54 28.2(6)
N22 C53A C54 90.8(8)
C53 C53A C54 54.0(7)
C45 C53A C55 170.0(11)
C54A C53A C55 26.6(8)
N22 C53A C55 134.5(8)
C53 C53A C55 87.7(8)
C54 C53A C55 44.2(7)
C54A C54 C59A 77.3(17)
C54A C54 C59 104.1(18)
C59A C54 C59 26.8(6)
C54A C54 C55 38.7(18)
C59A C54 C55 98.5(14)
C59 C54 C55 120.6(14)
C54A C54 C53 124.7(18)
C59A C54 C53 139.1(13)
C59 C54 C53 119.1(13)
C55 C54 C53 120.2(12)
C54A C54 C53A 64.4(14)
C59A C54 C53A 118.8(11)
C59 C54 C53A 132.5(12)
C55 C54 C53A 80.4(11)
C53 C54 C53A 61.2(8)
C54A C54 C55A 35.2(14)
C59A C54 C55A 89.5(11)
C59 C54 C55A 111.8(12)
C55 C54 C55A 9.0(13)
C53 C54 C55A 129.1(12)
C53A C54 C55A 85.3(10)
C54 C54A C55 110(3)
C54 C54A C59A 68.7(16)
C55 C54A C59A 125.5(16)
C54 C54A C55A 126(2)
C55 C54A C55A 20.6(15)
C59A C54A C55A 116.4(14)
C54 C54A C53A 87.4(17)
C55 C54A C53A 107.4(15)
C59A C54A C53A 126.4(14)
C55A C54A C53A 116.5(16)
C54 C54A C59 49.6(15)
C55 C54A C59 126.5(15)
C59A C54A C59 19.1(7)
C55A C54A C59 124.9(13)
C53A C54A C59 117.9(13)
C54 C54A C56 122.5(19)
C55 C54A C56 42.4(13)
C59A C54A C56 90.4(10)
C55A C54A C56 26.2(12)
C53A C54A C56 140.8(13)
C59 C54A C56 101.3(9)
C55A C55 C54A 129(4)
C55A C55 C54 151(4)
C54A C55 C54 31.7(11)
C55A C55 C56 31(3)
C54A C55 C56 112(2)
C54 C55 C56 122.4(16)
C55A C55 C56A 31(3)
C54A C55 C56A 118(2)
C54 C55 C56A 125.3(16)
C56 C55 C56A 7.8(18)
C55A C55 C53A 135(3)
C54A C55 C53A 46.0(11)
C54 C55 C53A 55.4(9)
C56 C55 C53A 146.2(16)
C56A C55 C53A 153.9(15)
C55 C55A C56 129(4)
C55 C55A C56A 136(4)
C56 C55A C56A 13(2)
C55 C55A C54A 31(3)
C56 C55A C54A 112(2)
C56A C55A C54A 124(2)
C55 C55A C54 20(3)
C56 C55A C54 110.8(19)
C56A C55A C54 120(2)
C54A C55A C54 18.5(7)
C55A C56 C57 137(2)
C55A C56 C55 20.5(14)
C57 C56 C55 118(2)
C55A C56 C57A 149(3)
C57 C56 C57A 12(3)
C55 C56 C57A 129(2)
C55A C56 C54A 42.1(12)
C57 C56 C54A 95.6(17)
C55 C56 C54A 26.0(10)
C57A C56 C54A 108(2)
C57 C56A C55A 104(3)
C57 C56A C57A 14(3)
C55A C56A C57A 118(3)
C57 C56A C55 93(2)
C55A C56A C55 13.5(12)
C57A C56A C55 107(2)
C58 C57 C56A 140(2)
C58 C57 C56 119(2)
C56A C57 C56 22.2(14)
C56A C57A C58 116(3)
C56A C57A C56 20.0(14)
C58 C57A C56 97(2)
C57 C58 C59A 109.4(17)
C57 C58 N23 126.9(15)
C59A C58 N23 122.7(7)
C57 C58 C57A 10(3)
C59A C58 C57A 119.5(18)
N23 C58 C57A 117.2(17)
C57 C58 C59 124.6(16)
C59A C58 C59 23.2(6)
N23 C58 C59 108.1(7)
C57A C58 C59 133.4(17)
C59A C59 C54 73(3)
C59A C59 C58 57(2)
C54 C59 C58 114.3(12)
C59A C59 C54A 46(2)
C54 C59 C54A 26.2(6)
C58 C59 C54A 93.5(9)
C59 C59A C54 81(3)
C59 C59A C58 100(3)
C54 C59A C58 136.6(13)
C59 C59A C54A 115(3)
C54 C59A C54A 34.0(6)
C58 C59A C54A 125.2(13)
O26 C60 N23 123.8(4)
O26 C60 C61 120.1(4)
N23 C60 C61 116.2(4)
C66 C61 C62 119.7(4)
C66 C61 C60 123.2(4)
C62 C61 C60 116.9(4)
C63 C62 C61 121.2(4)
C62 C63 C64 117.9(4)
C62 C63 C75 121.7(4)
C64 C63 C75 120.4(4)
C65 C64 C63 121.8(4)
C64 C65 C66 119.2(4)
C64 C65 C67 117.3(4)
C66 C65 C67 123.4(4)
C61 C66 C65 120.2(4)
O25 C67 N24 122.3(4)
O25 C67 C65 120.4(4)
N24 C67 C65 117.3(4)
C73 C68 C69 119.4(5)
C73 C68 N24 118.4(5)
C69 C68 N24 122.1(5)
C70 C69 C68 118.1(6)
C71 C70 C69 121.7(6)
C70 C71 C72 121.4(6)
C71 C72 C73 117.6(6)
C71 C72 C74 121.4(5)
C73 C72 C74 121.0(6)
C68 C73 C72 121.7(5)
N21 C74 C72 115.3(5)
C78 C75 C76 109.1(6)
C78 C75 C63 112.1(4)
C76 C75 C63 111.4(4)
C78 C75 C77 108.2(6)
C76 C75 C77 108.9(4)
C63 C75 C77 107.0(5)
C1S O2S C3S 131.7(11)
C1S O2S C4S 121.1(8)
C3S O2S C4S 60.5(7)
O1S C1S O2S 119.6(12)
O1S C1S C2S 128.4(13)
O2S C1S C2S 111.3(12)
O2S C3S C4S 76.9(8)
C3S C4S O2S 42.7(5)

loop_
_geom_bond_atom_site_label_1
_geom_bond_atom_site_label_2
_geom_bond_distance
K1 O3 2.642(3)
K1 O1 2.669(4)
K1 O2 2.817(3)
K1 O4 2.931(3)
K1 Cl1 2.9885(16)
K1 N1 3.075(4)
K1 C8 3.413(6)
K1 C1 3.512(6)
O1 C12 1.368(6)
O1 C1 1.435(7)
N1 C4 1.452(6)
N1 C13 1.469(6)
N1 C5 1.475(6)
C1 C2 1.442(8)
K2 O21 2.730(4)
K2 O23 2.776(4)
K2 O22 2.817(4)
K2 O24 2.819(5)
K2 Cl2 3.0812(17)
K2 N22 3.271(4)
K2 N21 3.291(5)
K2 C42 3.456(7)
O2 C3 1.402(6)
O2 C2 1.417(6)
N2 C11 1.465(6)
N2 C10 1.478(6)
N2 C34 1.484(6)
O3 C6 1.411(6)
O3 C7 1.411(6)
N3 C20 1.366(6)
N3 C18 1.415(6)
C3 C4 1.509(7)
O4 C9 1.401(6)
O4 C8 1.417(6)
N4 C27 1.361(6)
N4 C28 1.424(6)
O5 C20 1.213(6)
C5 C6 1.493(7)
O6 C27 1.230(5)
C7 C8 1.458(7)
C9 C10 1.466(7)
C11 C12 1.498(7)
C13 C14 1.497(7)
C14 C19 1.388(7)
C14 C15 1.388(7)
C15 C16 1.380(8)
C16 C17 1.387(7)
C17 C18 1.392(7)
C18 C19 1.384(7)
C20 C21 1.498(7)
N21 C50 1.463(9)
N21 C74 1.478(8)
N21 C51 1.484(8)
O21 C52 1.366(8)
O21 C41 1.443(8)
C21 C26 1.386(6)
C21 C22 1.403(7)
N22 C45A 1.363(11)
N22 C53 1.412(12)
N22 C45 1.421(12)
N22 C44A 1.439(13)
N22 C53A 1.595(12)
N22 C44 1.647(14)
O22 C49 1.404(8)
O22 C48 1.440(8)
C22 C23 1.391(7)
N23 C60 1.364(5)
N23 C58 1.412(6)
O23 C47 1.426(6)
O23 C46 1.440(7)
C23 C24 1.399(6)
C23 C35 1.535(7)
N24 C67 1.362(6)
N24 C68 1.422(6)
O24 C43 1.138(12)
O24 C42 1.425(8)
O24 C43A 1.516(11)
C24 C25 1.401(7)
O25 C67 1.226(6)
C25 C26 1.401(7)
C25 C27 1.482(6)
O26 C60 1.212(5)
C28 C29 1.383(6)
C28 C33 1.401(6)
C29 C30 1.378(7)
C30 C31 1.390(7)
C31 C32 1.394(6)
C32 C33 1.397(6)
C32 C34 1.500(7)
C35 C36 1.525(8)
C35 C38 1.526(7)
C35 C37 1.561(6)
C41 C42 1.468(9)
C43A C43 1.491(17)
C43A C44A 1.533(18)
C43 C44 1.59(2)
C44A C53 0.942(14)
C44A C44 1.91(2)
C44 C45A 1.24(2)
C45 C45A 1.252(18)
C45 C53A 1.459(14)
C45 C46 1.555(12)
C45A C46 1.669(15)
C47 C48 1.474(8)
C49 C50 1.491(10)
C51 C52 1.515(11)
C53 C54 1.499(18)
C53 C53A 1.623(17)
C53A C54A 1.512(15)
C53A C54 1.675(16)
C53A C55 2.01(2)
C54 C54A 0.792(13)
C54 C59A 1.320(18)
C54 C59 1.37(2)
C54 C55 1.42(2)
C54 C55A 2.01(2)
C54A C55 0.94(2)
C54A C59A 1.38(2)
C54A C55A 1.44(2)
C54A C59 1.74(2)
C54A C56 2.00(3)
C55 C55A 0.651(13)
C55 C56 1.45(2)
C55 C56A 1.94(3)
C55A C56 0.95(3)
C55A C56A 1.42(2)
C56 C57 1.42(5)
C56 C57A 1.58(5)
C56A C57 1.39(6)
C56A C57A 1.43(6)
C57 C58 1.30(5)
C57A C58 1.55(5)
C58 C59A 1.328(16)
C58 C59 1.560(16)
C59 C59A 0.624(12)
C60 C61 1.509(6)
C61 C66 1.383(6)
C61 C62 1.396(6)
C62 C63 1.384(6)
C63 C64 1.397(6)
C63 C75 1.539(6)
C64 C65 1.385(6)
C65 C66 1.390(6)
C65 C67 1.480(6)
C68 C73 1.367(7)
C68 C69 1.403(8)
C69 C70 1.393(8)
C70 C71 1.340(10)
C71 C72 1.383(9)
C72 C73 1.401(7)
C72 C74 1.518(9)
C75 C78 1.518(8)
C75 C76 1.528(8)
C75 C77 1.554(9)
O1S C1S 1.121(12)
O2S C1S 1.324(13)
O2S C3S 1.339(13)
O2S C4S 1.925(14)
C1S C2S 1.343(16)
C3S C4S 1.719(17)
